data_7026128
loop_
_publ_author_name
'D\'iez-Gonz\'alez, Silvia'
'Escudero-Ad\'an, Eduardo C'
'Benet-Buchholz, Jordi'
'Stevens, Edwin D.'
'Slawin, Alexandra M. Z.'
'Nolan, Steven P.'

_publ_section_title
;
 [(NHC)CuX] complexes: synthesis, characterization and catalytic
 activities in reduction reactions and Click chemistry. On the advantage
 of using well-defined catalytic systems.
;
_journal_issue 32
_journal_name_full 'Dalton transactions (Cambridge, England : 2003)'
_journal_page_first 7595
_journal_page_last 7606
_journal_paper_doi 10.1039/c0dt00218f
_journal_volume 39
_journal_year 2010
_chemical_formula_sum 'C21 H24 Cl Cu N2'
_chemical_formula_weight 403.41
_chemical_name_systematic
;
?
;
_space_group_IT_number 43
_symmetry_cell_setting orthorhombic
_symmetry_space_group_name_Hall 'F 2 -2d'
_symmetry_space_group_name_H-M 'F d d 2'
_atom_sites_solution_hydrogens geom
_atom_sites_solution_primary direct
_atom_sites_solution_secondary difmap
_audit_creation_method SHELXL-97
_cell_angle_alpha 90.00
_cell_angle_beta 90.00
_cell_angle_gamma 90.00
_cell_formula_units_Z 8
_cell_length_a 14.694(3)
_cell_length_b 28.998(5)
_cell_length_c 9.4788(17)
_cell_measurement_reflns_used 6080
_cell_measurement_temperature 150(2)
_cell_measurement_theta_max 26.463
_cell_measurement_theta_min 2.652
_cell_volume 4038.9(13)
_computing_cell_refinement 'Bruker SMART'
_computing_data_collection 'Bruker SMART'
_computing_data_reduction 'Bruker SAINT'
_computing_molecular_graphics 'Bruker SHELXTL'
_computing_publication_material 'Bruker SHELXTL'
_computing_structure_refinement 'SHELXL-97 (Sheldrick, 1997)'
_computing_structure_solution 'SHELXS-97 (Sheldrick, 1990)'
_diffrn_ambient_temperature 150(2)
_diffrn_measured_fraction_theta_full 1.000
_diffrn_measured_fraction_theta_max 1.000
_diffrn_measurement_device_type 'CCD area detector'
_diffrn_measurement_method 'phi and omega scans'
_diffrn_radiation_monochromator graphite
_diffrn_radiation_source 'fine-focus sealed tube'
_diffrn_radiation_type MoK\a
_diffrn_radiation_wavelength 0.71073
_diffrn_reflns_av_R_equivalents 0.0877
_diffrn_reflns_av_sigmaI/netI 0.0529
_diffrn_reflns_limit_h_max 17
_diffrn_reflns_limit_h_min -17
_diffrn_reflns_limit_k_max 34
_diffrn_reflns_limit_k_min -34
_diffrn_reflns_limit_l_max 11
_diffrn_reflns_limit_l_min -11
_diffrn_reflns_number 9457
_diffrn_reflns_theta_full 25.00
_diffrn_reflns_theta_max 25.00
_diffrn_reflns_theta_min 2.65
_exptl_absorpt_coefficient_mu 1.219
_exptl_absorpt_correction_T_max 1.000000
_exptl_absorpt_correction_T_min 0.747915
_exptl_absorpt_correction_type empirical
_exptl_crystal_colour light
_exptl_crystal_density_diffrn 1.327
_exptl_crystal_density_meas 0
_exptl_crystal_density_method 'not measured'
_exptl_crystal_description needle
_exptl_crystal_F_000 1680
_exptl_crystal_size_max 0.30
_exptl_crystal_size_mid 0.20
_exptl_crystal_size_min 0.15
_refine_diff_density_max 0.429
_refine_diff_density_min -0.287
_refine_diff_density_rms 0.082
_refine_ls_abs_structure_details 'Flack H D (1983), Acta Cryst. A39, 876-881'
_refine_ls_abs_structure_Flack -0.02(3)
_refine_ls_extinction_method none
_refine_ls_goodness_of_fit_ref 1.057
_refine_ls_hydrogen_treatment mixed
_refine_ls_matrix_type full
_refine_ls_number_parameters 130
_refine_ls_number_reflns 1784
_refine_ls_number_restraints 34
_refine_ls_restrained_S_all 1.049
_refine_ls_R_factor_all 0.0404
_refine_ls_R_factor_gt 0.0321
_refine_ls_shift/su_max 0.059
_refine_ls_shift/su_mean 0.008
_refine_ls_structure_factor_coef Fsqd
_refine_ls_weighting_details 'calc w=1/[\s^2^(Fo^2^)+(0.1144P)^2^+0.0000P] where P=(Fo^2^+2Fc^2^)/3'
_refine_ls_weighting_scheme calc
_refine_ls_wR_factor_gt 0.0927
_refine_ls_wR_factor_ref 0.0987
_reflns_number_gt 1502
_reflns_number_total 1784
_reflns_threshold_expression >2sigma(I)
_cod_data_source_file c0dt00218f.txt
_cod_data_source_block nol137
_cod_depositor_comments
;
The following automatic conversions were performed:

'_symmetry_cell_setting' value 'Orthorhombic' changed to
'orthorhombic' according to
/home/saulius/struct/CIF-dictionaries/cif_core.dic dictionary named
'cif_core.dic' version 2.4.2 from 2011-04-26.

Automatic conversion script
Id: cif_fix_values 1891 2012-01-12 08:04:46Z andrius 
;
_cod_original_cell_volume 4038.8(13)
_cod_original_sg_symbol_H-M Fdd2
_cod_database_code 7026128

loop_
_symmetry_equiv_pos_as_xyz
'x, y, z'
'-x, -y, z'
'x+1/4, -y+1/4, z+1/4'
'-x+1/4, y+1/4, z+1/4'
'x, y+1/2, z+1/2'
'-x, -y+1/2, z+1/2'
'x+1/4, -y+3/4, z+3/4'
'-x+1/4, y+3/4, z+3/4'
'x+1/2, y, z+1/2'
'-x+1/2, -y, z+1/2'
'x+3/4, -y+1/4, z+3/4'
'-x+3/4, y+1/4, z+3/4'
'x+1/2, y+1/2, z'
'-x+1/2, -y+1/2, z'
'x+3/4, -y+3/4, z+1/4'
'-x+3/4, y+3/4, z+1/4'

loop_
_atom_site_label
_atom_site_type_symbol
_atom_site_fract_x
_atom_site_fract_y
_atom_site_fract_z
_atom_site_U_iso_or_equiv
_atom_site_adp_type
_atom_site_occupancy
_atom_site_symmetry_multiplicity
_atom_site_calc_flag
_atom_site_refinement_flags
Cu1 Cu 0.2500 0.2500 -0.45232(8) 0.0421(3) Uani 1 2 d SU
Cl1 Cl 0.2500 0.2500 -0.6729(2) 0.0474(6) Uani 1 2 d SU
N1 N 0.1932(3) 0.27298(14) -0.1660(5) 0.0403(10) Uani 1 1 d U
C1 C 0.1183(3) 0.30018(17) -0.2192(6) 0.0414(10) Uani 1 1 d U
C2 C 0.0353(4) 0.27869(18) -0.2433(6) 0.0447(12) Uani 1 1 d U
C3 C -0.0352(4) 0.30542(19) -0.3029(6) 0.0476(12) Uani 1 1 d U
H3 H -0.095(3) 0.2898(15) -0.334(5) 0.021(10) Uiso 1 1 d .
C4 C -0.0196(4) 0.3520(2) -0.3403(7) 0.0475(13) Uani 1 1 d U
C5 C 0.0620(4) 0.3720(2) -0.3096(7) 0.0485(12) Uani 1 1 d U
H5 H 0.075(5) 0.409(3) -0.358(8) 0.08(2) Uiso 1 1 d .
C6 C 0.1329(4) 0.34693(18) -0.2482(6) 0.0463(12) Uani 1 1 d U
C7 C 0.0182(4) 0.2288(2) -0.2107(10) 0.0611(18) Uani 1 1 d U
H7A H 0.0721 0.2106 -0.2355 0.092 Uiso 1 1 calc R
H7B H -0.0341 0.2179 -0.2655 0.092 Uiso 1 1 calc R
H7C H 0.0054 0.2253 -0.1098 0.092 Uiso 1 1 calc R
C8 C -0.0947(4) 0.3787(2) -0.4108(8) 0.0620(17) Uani 1 1 d U
H8A H -0.0797 0.3833 -0.5105 0.093 Uiso 1 1 calc R
H8B H -0.1015 0.4088 -0.3645 0.093 Uiso 1 1 calc R
H8C H -0.1519 0.3615 -0.4031 0.093 Uiso 1 1 calc R
C9 C 0.2236(4) 0.3698(2) -0.2159(8) 0.0514(13) Uani 1 1 d U
H9A H 0.2219 0.4020 -0.2469 0.077 Uiso 1 1 calc R
H9B H 0.2723 0.3535 -0.2658 0.077 Uiso 1 1 calc R
H9C H 0.2350 0.3686 -0.1141 0.077 Uiso 1 1 calc R
C10 C 0.2500 0.2500 -0.2460(10) 0.0309(17) Uani 1 2 d SU
C11 C 0.2126(4) 0.2649(2) -0.0302(7) 0.0463(12) Uani 1 1 d U
H11 H 0.183(3) 0.2741(12) 0.048(5) 0.008(9) Uiso 1 1 d .

loop_
_atom_site_aniso_label
_atom_site_aniso_U_11
_atom_site_aniso_U_22
_atom_site_aniso_U_33
_atom_site_aniso_U_23
_atom_site_aniso_U_13
_atom_site_aniso_U_12
Cu1 0.0403(5) 0.0416(5) 0.0444(5) 0.000 0.000 0.0022(4)
Cl1 0.0477(13) 0.0492(14) 0.0453(13) 0.000 0.000 -0.0015(8)
N1 0.038(2) 0.032(2) 0.051(2) -0.0032(17) -0.0014(18) 0.0067(17)
C1 0.035(2) 0.040(2) 0.049(3) 0.001(2) 0.002(2) 0.0017(18)
C2 0.042(3) 0.035(3) 0.056(3) -0.005(2) 0.000(2) 0.000(2)
C3 0.041(3) 0.044(3) 0.057(3) 0.003(2) -0.005(3) 0.000(2)
C4 0.042(3) 0.039(3) 0.061(4) 0.000(3) -0.007(2) 0.004(2)
C5 0.046(3) 0.045(3) 0.054(3) 0.005(3) 0.000(2) 0.005(2)
C6 0.041(3) 0.040(2) 0.058(3) -0.004(2) -0.002(2) 0.000(2)
C7 0.068(4) 0.039(3) 0.076(4) 0.011(4) -0.015(4) -0.013(3)
C8 0.044(3) 0.064(4) 0.077(4) 0.014(3) -0.013(3) 0.007(3)
C9 0.045(3) 0.044(3) 0.066(4) 0.001(3) -0.006(3) -0.004(2)
C10 0.025(4) 0.028(4) 0.040(3) 0.000 0.000 -0.003(2)
C11 0.042(3) 0.045(3) 0.051(3) -0.003(3) 0.009(3) 0.006(2)

loop_
_atom_type_symbol
_atom_type_description
_atom_type_scat_dispersion_real
_atom_type_scat_dispersion_imag
_atom_type_scat_source
C C 0.0033 0.0016 'International Tables Vol C Tables 4.2.6.8 and 6.1.1.4'
H H 0.0000 0.0000 'International Tables Vol C Tables 4.2.6.8 and 6.1.1.4'
N N 0.0061 0.0033 'International Tables Vol C Tables 4.2.6.8 and 6.1.1.4'
Cl Cl 0.1484 0.1585 'International Tables Vol C Tables 4.2.6.8 and 6.1.1.4'
Cu Cu 0.3201 1.2651 'International Tables Vol C Tables 4.2.6.8 and 6.1.1.4'

loop_
_geom_angle_atom_site_label_1
_geom_angle_atom_site_label_2
_geom_angle_atom_site_label_3
_geom_angle
_geom_angle_site_symmetry_1
_geom_angle_site_symmetry_3
C10 Cu1 Cl1 180.000(1) . .
C10 N1 C11 109.4(5) . .
C10 N1 C1 124.1(5) . .
C11 N1 C1 126.3(5) . .
C6 C1 C2 122.5(5) . .
C6 C1 N1 118.7(4) . .
C2 C1 N1 118.8(4) . .
C1 C2 C3 117.7(5) . .
C1 C2 C7 123.1(5) . .
C3 C2 C7 119.2(5) . .
C2 C3 C4 120.3(5) . .
C5 C4 C3 119.7(5) . .
C5 C4 C8 121.4(6) . .
C3 C4 C8 118.9(5) . .
C4 C5 C6 121.5(5) . .
C1 C6 C5 118.2(5) . .
C1 C6 C9 121.1(5) . .
C5 C6 C9 120.7(5) . .
N1 C10 N1 109.3(8) . 14
N1 C10 Cu1 125.4(4) . .
N1 C10 Cu1 125.4(4) 14 .
N1 C11 C11 106.0(3) . 14

loop_
_geom_bond_atom_site_label_1
_geom_bond_atom_site_label_2
_geom_bond_distance
_geom_bond_site_symmetry_2
Cu1 C10 1.956(10) .
Cu1 Cl1 2.091(2) .
N1 C10 1.310(8) .
N1 C11 1.339(8) .
N1 C1 1.445(7) .
C1 C6 1.400(7) .
C1 C2 1.388(7) .
C2 C3 1.412(9) .
C2 C7 1.501(8) .
C3 C4 1.417(8) .
C4 C5 1.364(8) .
C4 C8 1.504(8) .
C5 C6 1.398(8) .
C6 C9 1.520(8) .
C10 N1 1.310(8) 14
C11 C11 1.399(12) 14

loop_
_geom_torsion_atom_site_label_1
_geom_torsion_atom_site_label_2
_geom_torsion_atom_site_label_3
_geom_torsion_atom_site_label_4
_geom_torsion
_geom_torsion_site_symmetry_4
C10 N1 C1 C6 -91.0(6) .
C11 N1 C1 C6 93.3(7) .
C10 N1 C1 C2 87.3(6) .
C11 N1 C1 C2 -88.5(7) .
C6 C1 C2 C3 1.7(9) .
N1 C1 C2 C3 -176.4(5) .
C6 C1 C2 C7 -179.0(6) .
N1 C1 C2 C7 2.8(8) .
C1 C2 C3 C4 2.0(9) .
C7 C2 C3 C4 -177.2(6) .
C2 C3 C4 C5 -4.6(9) .
C2 C3 C4 C8 176.7(6) .
C3 C4 C5 C6 3.3(10) .
C8 C4 C5 C6 -178.0(6) .
C2 C1 C6 C5 -3.0(9) .
N1 C1 C6 C5 175.2(5) .
C2 C1 C6 C9 177.9(6) .
N1 C1 C6 C9 -3.9(8) .
C4 C5 C6 C1 0.4(9) .
C4 C5 C6 C9 179.5(6) .
C11 N1 C10 N1 -0.2(3) 14
C1 N1 C10 N1 -176.6(5) 14
C11 N1 C10 Cu1 179.8(3) .
C1 N1 C10 Cu1 3.4(5) .
Cl1 Cu1 C10 N1 134(100) .
Cl1 Cu1 C10 N1 -46(100) 14
C10 N1 C11 C11 0.6(8) 14
C1 N1 C11 C11 176.8(6) 14
